data_7152406
loop_
_publ_author_name
'Jaiswal, Rakesh'
'Dickman, Michael H.'
'Kuhnert, Nikolai'

_publ_section_title
;
 First diastereoselective synthesis of methyl caffeoyl- and
 feruloyl-muco-quinates.
;
_journal_issue 27
_journal_name_full 'Organic &amp; biomolecular chemistry'
_journal_page_first 5266
_journal_page_last 5277
_journal_paper_doi 10.1039/c2ob25124h
_journal_volume 10
_journal_year 2012
_chemical_formula_sum 'C15 H16 O4'
_chemical_formula_weight 260.28
_chemical_name_systematic
;
?
;
_space_group_IT_number 2
_symmetry_cell_setting triclinic
_symmetry_space_group_name_Hall '-P 1'
_symmetry_space_group_name_H-M 'P -1'
_atom_sites_solution_hydrogens geom
_atom_sites_solution_primary direct
_atom_sites_solution_secondary difmap
_audit_creation_method SHELXL-97
_cell_angle_alpha 79.265(3)
_cell_angle_beta 85.517(4)
_cell_angle_gamma 66.444(3)
_cell_formula_units_Z 4
_cell_length_a 8.7884(5)
_cell_length_b 9.8407(4)
_cell_length_c 17.4343(10)
_cell_measurement_reflns_used 3046
_cell_measurement_temperature 173(2)
_cell_measurement_theta_max 20.95
_cell_measurement_theta_min 3.01
_cell_volume 1357.94(13)
_computing_cell_refinement 'Bruker SAINT'
_computing_data_collection 'Bruker APEX2'
_computing_data_reduction 'Bruker SAINT'
_computing_molecular_graphics 'Bruker SHELXTL'
_computing_publication_material 'Bruker SHELXTL'
_computing_structure_refinement 'SHELXL-97 (Sheldrick, 1997)'
_computing_structure_solution 'SHELXS-97 (Sheldrick, 1990)'
_diffrn_ambient_temperature 173(2)
_diffrn_measured_fraction_theta_full 0.994
_diffrn_measured_fraction_theta_max 0.994
_diffrn_measurement_device_type 'Bruker APEX-II CCD'
_diffrn_measurement_method '\f and \w scans'
_diffrn_radiation_monochromator graphite
_diffrn_radiation_source 'fine-focus sealed tube'
_diffrn_radiation_type MoK\a
_diffrn_radiation_wavelength 0.71073
_diffrn_reflns_av_R_equivalents 0.0973
_diffrn_reflns_av_sigmaI/netI 0.0625
_diffrn_reflns_limit_h_max 10
_diffrn_reflns_limit_h_min -10
_diffrn_reflns_limit_k_max 11
_diffrn_reflns_limit_k_min -11
_diffrn_reflns_limit_l_max 20
_diffrn_reflns_limit_l_min -20
_diffrn_reflns_number 41389
_diffrn_reflns_theta_full 24.71
_diffrn_reflns_theta_max 24.71
_diffrn_reflns_theta_min 3.29
_diffrn_standards_number 0
_exptl_absorpt_coefficient_mu 0.092
_exptl_absorpt_correction_T_max 0.9918
_exptl_absorpt_correction_T_min 0.9612
_exptl_absorpt_correction_type multi-scan
_exptl_absorpt_process_details SADABS
_exptl_crystal_colour colourless
_exptl_crystal_density_diffrn 1.273
_exptl_crystal_density_method 'not measured'
_exptl_crystal_description block
_exptl_crystal_F_000 552
_exptl_crystal_size_max 0.43
_exptl_crystal_size_mid 0.21
_exptl_crystal_size_min 0.09
_refine_diff_density_max 0.325
_refine_diff_density_min -0.253
_refine_diff_density_rms 0.050
_refine_ls_extinction_method none
_refine_ls_goodness_of_fit_ref 0.998
_refine_ls_hydrogen_treatment mixed
_refine_ls_matrix_type full
_refine_ls_number_parameters 351
_refine_ls_number_reflns 4616
_refine_ls_number_restraints 0
_refine_ls_restrained_S_all 0.998
_refine_ls_R_factor_all 0.1091
_refine_ls_R_factor_gt 0.0505
_refine_ls_shift/su_max 0.000
_refine_ls_shift/su_mean 0.000
_refine_ls_structure_factor_coef Fsqd
_refine_ls_weighting_details 'calc w=1/[\s^2^(Fo^2^)+(0.0700P)^2^+0.0000P] where P=(Fo^2^+2Fc^2^)/3'
_refine_ls_weighting_scheme calc
_refine_ls_wR_factor_gt 0.1171
_refine_ls_wR_factor_ref 0.1428
_reflns_number_gt 2573
_reflns_number_total 4616
_reflns_threshold_expression >2sigma(I)
_cod_data_source_file c2ob25124h.txt
_cod_data_source_block s1
_cod_depositor_comments
;
The following automatic conversions were performed:

'_symmetry_cell_setting' value 'Triclinic' changed to 'triclinic'
according to /home/saulius/struct/CIF-dictionaries/cif_core.dic
dictionary named 'cif_core.dic' version 2.4.1 from 2010-06-29.

Automatic conversion script
Id: cif_fix_values 1891 2012-01-12 08:04:46Z andrius 
;
_cod_original_cell_volume 1357.94(12)
_cod_original_sg_symbol_H-M P-1
_cod_database_code 7152406

loop_
_symmetry_equiv_pos_as_xyz
'x, y, z'
'-x, -y, -z'

loop_
_atom_site_label
_atom_site_type_symbol
_atom_site_fract_x
_atom_site_fract_y
_atom_site_fract_z
_atom_site_U_iso_or_equiv
_atom_site_adp_type
_atom_site_occupancy
_atom_site_symmetry_multiplicity
_atom_site_calc_flag
_atom_site_refinement_flags
C1 C -0.6520(3) 0.6353(2) 0.65429(14) 0.0315(6) Uani 1 1 d .
C2 C -0.6889(3) 0.5602(3) 0.72558(14) 0.0333(6) Uani 1 1 d .
H2A H -0.6199 0.4580 0.7435 0.040 Uiso 1 1 calc R
C3 C -0.8232(3) 0.6330(2) 0.76945(13) 0.0305(6) Uani 1 1 d .
C4 C -0.9285(3) 0.7838(2) 0.74251(14) 0.0306(6) Uani 1 1 d .
C5 C -0.8951(3) 0.8571(3) 0.67239(14) 0.0362(6) Uani 1 1 d .
H5A H -0.9662 0.9583 0.6537 0.043 Uiso 1 1 calc R
C6 C -0.7580(3) 0.7837(3) 0.62904(14) 0.0377(6) Uani 1 1 d .
H6A H -0.7356 0.8358 0.5808 0.045 Uiso 1 1 calc R
C7 C -0.5075(3) 0.5625(3) 0.60791(14) 0.0352(6) Uani 1 1 d .
H7A H -0.4861 0.6254 0.5638 0.042 Uiso 1 1 calc R
C8 C -0.4008(3) 0.4189(3) 0.61911(14) 0.0356(6) Uani 1 1 d .
H8A H -0.4197 0.3514 0.6616 0.043 Uiso 1 1 calc R
C9 C -0.2571(3) 0.3613(3) 0.56923(14) 0.0337(6) Uani 1 1 d .
C10 C -0.7550(3) 0.4221(2) 0.87349(14) 0.0378(6) Uani 1 1 d .
H10A H -0.6410 0.4182 0.8752 0.045 Uiso 1 1 calc R
H10B H -0.7536 0.3486 0.8414 0.045 Uiso 1 1 calc R
C11 C -0.8143(3) 0.3859(3) 0.95330(15) 0.0476(7) Uani 1 1 d .
H11A H -0.8292 0.4530 0.9886 0.057 Uiso 1 1 calc R
C12 C -0.8476(4) 0.2667(3) 0.97804(19) 0.0741(10) Uani 1 1 d .
H12A H -0.8339 0.1976 0.9440 0.089 Uiso 1 1 calc R
H12B H -0.8854 0.2492 1.0300 0.089 Uiso 1 1 calc R
C13 C -1.1518(3) 1.0052(2) 0.77369(15) 0.0392(7) Uani 1 1 d .
H13A H -1.2279 1.0293 0.7296 0.047 Uiso 1 1 calc R
H13B H -1.0775 1.0597 0.7594 0.047 Uiso 1 1 calc R
C14 C -1.2473(4) 1.0489(3) 0.84546(17) 0.0481(7) Uani 1 1 d .
H14A H -1.1860 1.0337 0.8910 0.058 Uiso 1 1 calc R
C15 C -1.4080(4) 1.1061(3) 0.85090(19) 0.0618(9) Uani 1 1 d .
H15A H -1.4739 1.1231 0.8067 0.074 Uiso 1 1 calc R
H15B H -1.4599 1.1311 0.8991 0.074 Uiso 1 1 calc R
O1 O -0.2284(2) 0.45309(18) 0.51320(10) 0.0444(5) Uani 1 1 d .
H1O1 H -0.115(5) 0.400(4) 0.480(2) 0.131(14) Uiso 1 1 d .
O2 O -0.1642(2) 0.22311(18) 0.58232(10) 0.0498(5) Uani 1 1 d .
O3 O -0.86680(19) 0.57110(16) 0.84041(9) 0.0371(4) Uani 1 1 d .
O4 O -1.05627(19) 0.84534(16) 0.79138(9) 0.0390(5) Uani 1 1 d .
C16 C 0.5404(3) -0.0606(3) 0.36435(14) 0.0318(6) Uani 1 1 d .
C17 C 0.5796(3) 0.0127(3) 0.29311(14) 0.0326(6) Uani 1 1 d .
H17A H 0.5080 0.1131 0.2731 0.039 Uiso 1 1 calc R
C18 C 0.7206(3) -0.0592(2) 0.25188(14) 0.0316(6) Uani 1 1 d .
C19 C 0.8278(3) -0.2079(2) 0.28164(14) 0.0313(6) Uani 1 1 d .
C20 C 0.7903(3) -0.2811(3) 0.35063(14) 0.0362(6) Uani 1 1 d .
H20A H 0.8619 -0.3815 0.3705 0.043 Uiso 1 1 calc R
C21 C 0.6477(3) -0.2082(3) 0.39121(15) 0.0386(6) Uani 1 1 d .
H21A H 0.6224 -0.2603 0.4387 0.046 Uiso 1 1 calc R
C22 C 0.3924(3) 0.0105(3) 0.40867(14) 0.0350(6) Uani 1 1 d .
H22A H 0.3707 -0.0522 0.4527 0.042 Uiso 1 1 calc R
C23 C 0.2831(3) 0.1523(3) 0.39574(14) 0.0375(6) Uani 1 1 d .
H23A H 0.3021 0.2198 0.3533 0.045 Uiso 1 1 calc R
C24 C 0.1347(3) 0.2088(3) 0.44396(14) 0.0349(6) Uani 1 1 d .
C25 C 0.6569(3) 0.1505(3) 0.14784(14) 0.0390(6) Uani 1 1 d .
H25A H 0.6333 0.2200 0.1857 0.047 Uiso 1 1 calc R
H25B H 0.5506 0.1494 0.1336 0.047 Uiso 1 1 calc R
C26 C 0.7389(4) 0.2012(3) 0.07709(18) 0.0567(8) Uani 1 1 d .
H26A H 0.8528 0.1829 0.0816 0.068 Uiso 1 1 calc R
C27 C 0.6719(5) 0.2660(4) 0.01184(19) 0.0781(10) Uani 1 1 d .
H27A H 0.5582 0.2867 0.0045 0.094 Uiso 1 1 calc R
H27B H 0.7348 0.2942 -0.0301 0.094 Uiso 1 1 calc R
C28 C 1.0763(3) -0.4204(2) 0.26122(14) 0.0347(6) Uani 1 1 d .
H28A H 1.0200 -0.4899 0.2618 0.042 Uiso 1 1 calc R
H28B H 1.1163 -0.4324 0.3146 0.042 Uiso 1 1 calc R
C29 C 1.2170(3) -0.4536(3) 0.20534(15) 0.0435(7) Uani 1 1 d .
H29A H 1.2793 -0.3925 0.1991 0.052 Uiso 1 1 calc R
C30 C 1.2607(3) -0.5610(3) 0.16424(16) 0.0542(8) Uani 1 1 d .
H30A H 1.2010 -0.6241 0.1691 0.065 Uiso 1 1 calc R
H30B H 1.3524 -0.5764 0.1293 0.065 Uiso 1 1 calc R
O5 O 0.1058(2) 0.11484(18) 0.49813(10) 0.0440(5) Uani 1 1 d .
H1O5 H -0.009(5) 0.165(4) 0.529(2) 0.142(15) Uiso 1 1 d .
O6 O 0.0405(2) 0.34665(18) 0.43029(10) 0.0464(5) Uani 1 1 d .
O7 O 0.76677(19) 0.00211(17) 0.18176(9) 0.0403(5) Uani 1 1 d .
O8 O 0.96328(19) -0.26708(16) 0.23565(9) 0.0381(4) Uani 1 1 d .

loop_
_atom_site_aniso_label
_atom_site_aniso_U_11
_atom_site_aniso_U_22
_atom_site_aniso_U_33
_atom_site_aniso_U_23
_atom_site_aniso_U_13
_atom_site_aniso_U_12
C1 0.0302(15) 0.0317(14) 0.0312(15) -0.0053(11) 0.0031(12) -0.0114(12)
C2 0.0314(15) 0.0266(13) 0.0380(16) -0.0061(11) 0.0007(12) -0.0073(11)
C3 0.0305(15) 0.0302(13) 0.0292(15) -0.0040(11) 0.0022(12) -0.0112(11)
C4 0.0268(14) 0.0295(13) 0.0339(15) -0.0060(11) 0.0026(12) -0.0098(11)
C5 0.0359(16) 0.0256(13) 0.0403(16) -0.0033(12) -0.0006(13) -0.0059(11)
C6 0.0389(16) 0.0350(14) 0.0349(15) -0.0023(12) 0.0021(13) -0.0119(12)
C7 0.0358(16) 0.0378(15) 0.0305(15) -0.0040(12) 0.0007(12) -0.0137(12)
C8 0.0336(15) 0.0372(15) 0.0334(15) -0.0066(12) 0.0059(12) -0.0122(12)
C9 0.0299(15) 0.0345(15) 0.0346(16) -0.0096(12) 0.0012(12) -0.0090(12)
C10 0.0364(15) 0.0314(14) 0.0359(16) 0.0001(11) 0.0012(12) -0.0059(12)
C11 0.0421(17) 0.0459(17) 0.0394(17) 0.0026(13) 0.0051(13) -0.0066(13)
C12 0.073(2) 0.060(2) 0.071(2) 0.0095(17) 0.0220(18) -0.0204(18)
C13 0.0327(15) 0.0231(13) 0.0521(18) -0.0038(12) 0.0012(13) -0.0023(11)
C14 0.045(2) 0.0348(15) 0.0539(19) -0.0112(13) -0.0008(15) -0.0034(13)
C15 0.051(2) 0.0520(18) 0.081(2) -0.0301(17) 0.0130(17) -0.0128(16)
O1 0.0430(12) 0.0371(10) 0.0429(12) -0.0007(9) 0.0124(9) -0.0100(9)
O2 0.0487(12) 0.0352(11) 0.0490(12) -0.0031(9) 0.0168(9) -0.0043(9)
O3 0.0348(10) 0.0287(9) 0.0368(11) -0.0005(8) 0.0057(8) -0.0044(8)
O4 0.0352(11) 0.0277(9) 0.0439(11) -0.0057(8) 0.0089(9) -0.0035(8)
C16 0.0314(15) 0.0313(14) 0.0329(15) -0.0085(11) 0.0041(12) -0.0120(12)
C17 0.0287(15) 0.0279(13) 0.0368(15) -0.0061(11) 0.0006(12) -0.0065(11)
C18 0.0322(15) 0.0301(13) 0.0313(15) -0.0017(11) 0.0012(12) -0.0128(12)
C19 0.0251(14) 0.0308(14) 0.0374(16) -0.0115(12) 0.0065(12) -0.0089(11)
C20 0.0360(16) 0.0284(14) 0.0381(16) -0.0029(12) 0.0034(13) -0.0082(12)
C21 0.0389(16) 0.0365(15) 0.0365(16) -0.0017(12) 0.0065(13) -0.0138(13)
C22 0.0343(15) 0.0363(15) 0.0333(15) -0.0070(12) 0.0073(12) -0.0136(12)
C23 0.0381(16) 0.0379(15) 0.0355(15) -0.0068(12) 0.0094(13) -0.0154(13)
C24 0.0324(15) 0.0365(15) 0.0350(16) -0.0081(13) 0.0022(12) -0.0122(13)
C25 0.0389(16) 0.0315(14) 0.0382(16) 0.0015(11) 0.0009(13) -0.0083(12)
C26 0.0515(19) 0.0451(17) 0.055(2) 0.0059(15) 0.0052(16) -0.0069(14)
C27 0.091(3) 0.076(2) 0.051(2) 0.0022(19) 0.005(2) -0.023(2)
C28 0.0321(15) 0.0285(13) 0.0385(15) -0.0055(11) 0.0006(12) -0.0067(11)
C29 0.0362(16) 0.0366(15) 0.0516(18) -0.0066(13) 0.0060(14) -0.0097(12)
C30 0.0420(18) 0.0458(17) 0.0572(19) -0.0082(15) 0.0097(15) -0.0013(14)
O5 0.0399(12) 0.0391(10) 0.0413(11) 0.0004(9) 0.0118(9) -0.0085(9)
O6 0.0418(11) 0.0326(10) 0.0529(12) -0.0036(9) 0.0114(9) -0.0062(9)
O7 0.0361(10) 0.0311(9) 0.0385(11) 0.0023(8) 0.0108(8) -0.0030(8)
O8 0.0347(10) 0.0270(9) 0.0422(11) -0.0036(8) 0.0082(8) -0.0038(8)

loop_
_atom_type_symbol
_atom_type_description
_atom_type_scat_dispersion_real
_atom_type_scat_dispersion_imag
_atom_type_scat_source
C C 0.0033 0.0016 'International Tables Vol C Tables 4.2.6.8 and 6.1.1.4'
H H 0.0000 0.0000 'International Tables Vol C Tables 4.2.6.8 and 6.1.1.4'
O O 0.0106 0.0060 'International Tables Vol C Tables 4.2.6.8 and 6.1.1.4'

loop_
_geom_angle_atom_site_label_1
_geom_angle_atom_site_label_2
_geom_angle_atom_site_label_3
_geom_angle
C6 C1 C2 118.0(2)
C6 C1 C7 120.1(2)
C2 C1 C7 121.9(2)
C3 C2 C1 120.8(2)
C3 C2 H2A 119.6
C1 C2 H2A 119.6
C2 C3 O3 125.1(2)
C2 C3 C4 120.0(2)
O3 C3 C4 114.8(2)
O4 C4 C5 125.5(2)
O4 C4 C3 114.9(2)
C5 C4 C3 119.6(2)
C4 C5 C6 120.0(2)
C4 C5 H5A 120.0
C6 C5 H5A 120.0
C5 C6 C1 121.6(2)
C5 C6 H6A 119.2
C1 C6 H6A 119.2
C8 C7 C1 128.5(2)
C8 C7 H7A 115.7
C1 C7 H7A 115.7
C7 C8 C9 122.9(2)
C7 C8 H8A 118.5
C9 C8 H8A 118.5
O2 C9 O1 122.0(2)
O2 C9 C8 119.2(2)
O1 C9 C8 118.7(2)
O3 C10 C11 107.59(19)
O3 C10 H10A 110.2
C11 C10 H10A 110.2
O3 C10 H10B 110.2
C11 C10 H10B 110.2
H10A C10 H10B 108.5
C12 C11 C10 123.7(3)
C12 C11 H11A 118.1
C10 C11 H11A 118.1
C11 C12 H12A 120.0
C11 C12 H12B 120.0
H12A C12 H12B 120.0
O4 C13 C14 106.35(19)
O4 C13 H13A 110.5
C14 C13 H13A 110.5
O4 C13 H13B 110.5
C14 C13 H13B 110.5
H13A C13 H13B 108.7
C15 C14 C13 125.2(3)
C15 C14 H14A 117.4
C13 C14 H14A 117.4
C14 C15 H15A 120.0
C14 C15 H15B 120.0
H15A C15 H15B 120.0
C9 O1 H1O1 113.1(19)
C3 O3 C10 116.80(17)
C4 O4 C13 117.60(18)
C21 C16 C17 117.7(2)
C21 C16 C22 119.8(2)
C17 C16 C22 122.4(2)
C18 C17 C16 120.9(2)
C18 C17 H17A 119.5
C16 C17 H17A 119.5
O7 C18 C17 124.9(2)
O7 C18 C19 115.4(2)
C17 C18 C19 119.7(2)
O8 C19 C20 125.7(2)
O8 C19 C18 114.3(2)
C20 C19 C18 120.0(2)
C19 C20 C21 119.8(2)
C19 C20 H20A 120.1
C21 C20 H20A 120.1
C20 C21 C16 121.8(2)
C20 C21 H21A 119.1
C16 C21 H21A 119.1
C23 C22 C16 128.4(2)
C23 C22 H22A 115.8
C16 C22 H22A 115.8
C22 C23 C24 122.8(2)
C22 C23 H23A 118.6
C24 C23 H23A 118.6
O6 C24 O5 122.9(2)
O6 C24 C23 119.2(2)
O5 C24 C23 117.9(2)
O7 C25 C26 108.0(2)
O7 C25 H25A 110.1
C26 C25 H25A 110.1
O7 C25 H25B 110.1
C26 C25 H25B 110.1
H25A C25 H25B 108.4
C27 C26 C25 126.2(3)
C27 C26 H26A 116.9
C25 C26 H26A 116.9
C26 C27 H27A 120.0
C26 C27 H27B 120.0
H27A C27 H27B 120.0
O8 C28 C29 107.00(18)
O8 C28 H28A 110.3
C29 C28 H28A 110.3
O8 C28 H28B 110.3
C29 C28 H28B 110.3
H28A C28 H28B 108.6
C30 C29 C28 124.2(2)
C30 C29 H29A 117.9
C28 C29 H29A 117.9
C29 C30 H30A 120.0
C29 C30 H30B 120.0
H30A C30 H30B 120.0
C24 O5 H1O5 113(2)
C18 O7 C25 117.06(18)
C19 O8 C28 117.48(17)

loop_
_geom_bond_atom_site_label_1
_geom_bond_atom_site_label_2
_geom_bond_distance
C1 C6 1.390(3)
C1 C2 1.408(3)
C1 C7 1.451(3)
C2 C3 1.370(3)
C2 H2A 0.9500
C3 O3 1.371(3)
C3 C4 1.411(3)
C4 O4 1.361(3)
C4 C5 1.373(3)
C5 C6 1.382(3)
C5 H5A 0.9500
C6 H6A 0.9500
C7 C8 1.334(3)
C7 H7A 0.9500
C8 C9 1.454(3)
C8 H8A 0.9500
C9 O2 1.262(3)
C9 O1 1.284(3)
C10 O3 1.439(2)
C10 C11 1.478(3)
C10 H10A 0.9900
C10 H10B 0.9900
C11 C12 1.309(4)
C11 H11A 0.9500
C12 H12A 0.9500
C12 H12B 0.9500
C13 O4 1.442(2)
C13 C14 1.484(4)
C13 H13A 0.9900
C13 H13B 0.9900
C14 C15 1.298(3)
C14 H14A 0.9500
C15 H15A 0.9500
C15 H15B 0.9500
O1 H1O1 1.09(4)
C16 C21 1.392(3)
C16 C17 1.407(3)
C16 C22 1.447(3)
C17 C18 1.379(3)
C17 H17A 0.9500
C18 O7 1.366(3)
C18 C19 1.411(3)
C19 O8 1.367(3)
C19 C20 1.371(3)
C20 C21 1.385(3)
C20 H20A 0.9500
C21 H21A 0.9500
C22 C23 1.329(3)
C22 H22A 0.9500
C23 C24 1.463(3)
C23 H23A 0.9500
C24 O6 1.263(3)
C24 O5 1.280(3)
C25 O7 1.434(3)
C25 C26 1.486(3)
C25 H25A 0.9900
C25 H25B 0.9900
C26 C27 1.258(4)
C26 H26A 0.9500
C27 H27A 0.9500
C27 H27B 0.9500
C28 O8 1.443(2)
C28 C29 1.481(3)
C28 H28A 0.9900
C28 H28B 0.9900
C29 C30 1.301(3)
C29 H29A 0.9500
C30 H30A 0.9500
C30 H30B 0.9500
O5 H1O5 1.08(4)

loop_
_geom_hbond_atom_site_label_D
_geom_hbond_atom_site_label_H
_geom_hbond_atom_site_label_A
_geom_hbond_distance_DH
_geom_hbond_distance_HA
_geom_hbond_distance_DA
_geom_hbond_angle_DHA
O1 H1O1 O6 1.09(4) 1.52(4) 2.612(2) 172(3)
O5 H1O5 O2 1.08(4) 1.56(4) 2.633(2) 173(3)

loop_
_geom_torsion_atom_site_label_1
_geom_torsion_atom_site_label_2
_geom_torsion_atom_site_label_3
_geom_torsion_atom_site_label_4
_geom_torsion
C6 C1 C2 C3 -1.5(3)
C7 C1 C2 C3 178.0(2)
C1 C2 C3 O3 -178.2(2)
C1 C2 C3 C4 1.4(3)
C2 C3 C4 O4 -178.98(19)
O3 C3 C4 O4 0.6(3)
C2 C3 C4 C5 -0.3(3)
O3 C3 C4 C5 179.3(2)
O4 C4 C5 C6 177.9(2)
C3 C4 C5 C6 -0.7(3)
C4 C5 C6 C1 0.5(4)
C2 C1 C6 C5 0.6(3)
C7 C1 C6 C5 -178.9(2)
C6 C1 C7 C8 -173.8(2)
C2 C1 C7 C8 6.7(4)
C1 C7 C8 C9 -178.0(2)
C7 C8 C9 O2 -178.1(2)
C7 C8 C9 O1 2.1(4)
O3 C10 C11 C12 124.8(3)
O4 C13 C14 C15 -117.8(3)
C2 C3 O3 C10 4.9(3)
C4 C3 O3 C10 -174.64(19)
C11 C10 O3 C3 172.9(2)
C5 C4 O4 C13 -8.6(3)
C3 C4 O4 C13 170.0(2)
C14 C13 O4 C4 -164.2(2)
C21 C16 C17 C18 -0.6(3)
C22 C16 C17 C18 -179.1(2)
C16 C17 C18 O7 178.8(2)
C16 C17 C18 C19 -0.5(3)
O7 C18 C19 O8 0.7(3)
C17 C18 C19 O8 -179.96(19)
O7 C18 C19 C20 -178.3(2)
C17 C18 C19 C20 1.0(3)
O8 C19 C20 C21 -179.4(2)
C18 C19 C20 C21 -0.5(4)
C19 C20 C21 C16 -0.6(4)
C17 C16 C21 C20 1.1(4)
C22 C16 C21 C20 179.7(2)
C21 C16 C22 C23 174.4(2)
C17 C16 C22 C23 -7.1(4)
C16 C22 C23 C24 177.9(2)
C22 C23 C24 O6 176.8(2)
C22 C23 C24 O5 -3.9(4)
O7 C25 C26 C27 135.5(3)
O8 C28 C29 C30 -121.2(3)
C17 C18 O7 C25 -2.1(3)
C19 C18 O7 C25 177.2(2)
C26 C25 O7 C18 174.0(2)
C20 C19 O8 C28 0.7(3)
C18 C19 O8 C28 -178.27(19)
C29 C28 O8 C19 -175.90(19)
